data_4109466
loop_
_publ_author_name
'Xue-Feng Zhu'
'Christopher E. Henry'
'Ohyun Kwon'

_publ_section_title
;
 Stable Tetravalent Phosphonium Enolate Zwitterions
;
_journal_name_full 'Journal of the American Chemical Society'
_journal_page_first 6722
_journal_page_last 6723
_journal_paper_doi 10.1021/ja071990s
_journal_volume 129
_journal_year 2007
_chemical_formula_moiety 'C24 H24 N O3 P, H2 O'
_chemical_formula_sum 'C24 H26 N O4 P'
_chemical_formula_weight 423.43
_chemical_name_systematic
; 
 ? 
;
_space_group_IT_number 14
_symmetry_cell_setting monoclinic
_symmetry_space_group_name_Hall '-P 2yn'
_symmetry_space_group_name_H-M 'P 1 21/n 1'
_atom_sites_solution_hydrogens geom
_atom_sites_solution_primary direct
_atom_sites_solution_secondary difmap
_audit_creation_method SHELXL-97
_cell_angle_alpha 90.00
_cell_angle_beta 113.583(2)
_cell_angle_gamma 90.00
_cell_formula_units_Z 8
_cell_length_a 18.996(4)
_cell_length_b 10.762(2)
_cell_length_c 23.331(5)
_cell_measurement_reflns_used 6630
_cell_measurement_temperature 100(2)
_cell_measurement_theta_max 27.37
_cell_measurement_theta_min 3.78
_cell_volume 4371.3(15)
_computing_cell_refinement 'Bruker XSCANS'
_computing_data_collection 'Bruker XSCANS'
_computing_data_reduction 'Bruker SHELXTL'
_computing_molecular_graphics 'Bruker SHELXTL'
_computing_publication_material 'Bruker SHELXTL'
_computing_structure_refinement 'SHELXL-97 (Sheldrick, 1997)'
_computing_structure_solution 'SHELXS-97 (Sheldrick, 1990)'
_diffrn_ambient_temperature 100(2)
_diffrn_measured_fraction_theta_full 0.989
_diffrn_measured_fraction_theta_max 0.929
_diffrn_measurement_device_type 'CCD area detector'
_diffrn_measurement_method 'omega and phi scan'
_diffrn_radiation_monochromator graphite
_diffrn_radiation_source 'fine-focus sealed tube'
_diffrn_radiation_type MoK\a
_diffrn_radiation_wavelength 0.71073
_diffrn_reflns_av_R_equivalents 0.0516
_diffrn_reflns_av_sigmaI/netI 0.0587
_diffrn_reflns_limit_h_max 26
_diffrn_reflns_limit_h_min -27
_diffrn_reflns_limit_k_max 14
_diffrn_reflns_limit_k_min -14
_diffrn_reflns_limit_l_max 32
_diffrn_reflns_limit_l_min -32
_diffrn_reflns_number 42433
_diffrn_reflns_theta_full 29.00
_diffrn_reflns_theta_max 30.74
_diffrn_reflns_theta_min 3.76
_exptl_absorpt_coefficient_mu 0.156
_exptl_absorpt_correction_T_max 0.9846
_exptl_absorpt_correction_T_min 0.9105
_exptl_absorpt_correction_type multi-scan
_exptl_absorpt_process_details 'sadabs (Bruker)'
_exptl_crystal_colour colorless
_exptl_crystal_density_diffrn 1.287
_exptl_crystal_description cut-plate
_exptl_crystal_F_000 1792
_exptl_crystal_size_max 0.20
_exptl_crystal_size_mid 0.20
_exptl_crystal_size_min 0.10
_refine_diff_density_max 0.507
_refine_diff_density_min -0.417
_refine_diff_density_rms 0.062
_refine_ls_extinction_method none
_refine_ls_goodness_of_fit_ref 0.997
_refine_ls_hydrogen_treatment constr
_refine_ls_matrix_type full
_refine_ls_number_parameters 551
_refine_ls_number_reflns 12666
_refine_ls_number_restraints 0
_refine_ls_restrained_S_all 0.997
_refine_ls_R_factor_all 0.0782
_refine_ls_R_factor_gt 0.0472
_refine_ls_shift/su_max 0.001
_refine_ls_shift/su_mean 0.000
_refine_ls_structure_factor_coef Fsqd
_refine_ls_weighting_details 'calc w=1/[\s^2^(Fo^2^)+(0.0402P)^2^+2.0918P] where P=(Fo^2^+2Fc^2^)/3'
_refine_ls_weighting_scheme calc
_refine_ls_wR_factor_gt 0.0972
_refine_ls_wR_factor_ref 0.1104
_reflns_number_gt 8859
_reflns_number_total 12666
_reflns_threshold_expression >2sigma(I)
_cod_data_source_file ja071990ssi20070321_024041.cif
_cod_data_source_block kw806
_cod_original_sg_symbol_H-M 'P 21/n'
_cod_database_code 4109466

loop_
_symmetry_equiv_pos_as_xyz
'x, y, z'
'-x+1/2, y+1/2, -z+1/2'
'-x, -y, -z'
'x-1/2, -y-1/2, z-1/2'

loop_
_atom_site_label
_atom_site_type_symbol
_atom_site_fract_x
_atom_site_fract_y
_atom_site_fract_z
_atom_site_U_iso_or_equiv
_atom_site_adp_type
_atom_site_occupancy
_atom_site_symmetry_multiplicity
_atom_site_calc_flag
_atom_site_refinement_flags
P1 P 0.71832(2) 0.25644(4) 0.855580(19) 0.01484(9) Uani 1 1 d .
O1 O 0.73467(6) 0.47523(11) 0.90865(5) 0.0182(2) Uani 1 1 d .
O2 O 0.89474(6) 0.42310(11) 0.80201(5) 0.0187(2) Uani 1 1 d .
O3 O 0.92528(6) 0.57720(11) 0.87295(5) 0.0201(2) Uani 1 1 d .
N1 N 0.92070(9) 0.78802(14) 1.03796(7) 0.0235(3) Uani 1 1 d .
C1 C 0.90983(10) 0.57896(16) 0.99834(8) 0.0197(3) Uani 1 1 d .
H1 H 0.9310 0.4977 1.0032 0.024 Uiso 1 1 calc R
C2 C 0.94636(10) 0.67112(17) 1.04140(8) 0.0230(4) Uani 1 1 d .
H2 H 0.9927 0.6501 1.0757 0.028 Uiso 1 1 calc R
C3 C 0.85486(10) 0.81352(16) 0.98914(8) 0.0225(4) Uani 1 1 d .
H3 H 0.8351 0.8956 0.9854 0.027 Uiso 1 1 calc R
C4 C 0.81356(10) 0.72755(15) 0.94356(8) 0.0184(3) Uani 1 1 d .
H4 H 0.7670 0.7507 0.9101 0.022 Uiso 1 1 calc R
C5 C 0.84175(9) 0.60714(15) 0.94789(7) 0.0147(3) Uani 1 1 d .
C6 C 0.79513(9) 0.50964(14) 0.90237(7) 0.0144(3) Uani 1 1 d .
C7 C 0.81499(9) 0.45607(14) 0.85647(7) 0.0134(3) Uani 1 1 d .
C8 C 0.87942(9) 0.48113(14) 0.84119(7) 0.0140(3) Uani 1 1 d .
C9 C 0.98857(10) 0.60475(17) 0.85600(9) 0.0237(4) Uani 1 1 d .
H9A H 1.0227 0.5324 0.8648 0.036 Uiso 1 1 calc R
H9B H 1.0172 0.6761 0.8803 0.036 Uiso 1 1 calc R
H9C H 0.9690 0.6245 0.8113 0.036 Uiso 1 1 calc R
C10 C 0.75966(9) 0.36054(14) 0.81465(7) 0.0134(3) Uani 1 1 d .
H10 H 0.7905 0.3065 0.7985 0.016 Uiso 1 1 calc R
C11 C 0.69432(9) 0.41373(15) 0.75706(7) 0.0146(3) Uani 1 1 d .
C12 C 0.66145(9) 0.52867(15) 0.75978(8) 0.0177(3) Uani 1 1 d .
H12 H 0.6790 0.5736 0.7980 0.021 Uiso 1 1 calc R
C13 C 0.60334(10) 0.57732(16) 0.70686(8) 0.0208(3) Uani 1 1 d .
H13 H 0.5821 0.6563 0.7089 0.025 Uiso 1 1 calc R
C14 C 0.57580(10) 0.51163(17) 0.65077(8) 0.0212(3) Uani 1 1 d .
H14 H 0.5354 0.5447 0.6149 0.025 Uiso 1 1 calc R
C15 C 0.60802(10) 0.39720(16) 0.64782(8) 0.0206(3) Uani 1 1 d .
H15 H 0.5896 0.3516 0.6098 0.025 Uiso 1 1 calc R
C16 C 0.66737(9) 0.34916(15) 0.70058(7) 0.0176(3) Uani 1 1 d .
H16 H 0.6897 0.2715 0.6980 0.021 Uiso 1 1 calc R
C17 C 0.78418(9) 0.21889(14) 0.93353(7) 0.0159(3) Uani 1 1 d .
C18 C 0.75801(11) 0.19692(16) 0.98046(8) 0.0224(4) Uani 1 1 d .
H18 H 0.7053 0.2090 0.9723 0.027 Uiso 1 1 calc R
C19 C 0.80879(11) 0.15731(17) 1.03931(8) 0.0255(4) Uani 1 1 d .
H19 H 0.7909 0.1423 1.0713 0.031 Uiso 1 1 calc R
C20 C 0.88546(11) 0.13989(16) 1.05086(8) 0.0245(4) Uani 1 1 d .
H20 H 0.9202 0.1127 1.0910 0.029 Uiso 1 1 calc R
C21 C 0.91201(10) 0.16167(17) 1.00453(8) 0.0241(4) Uani 1 1 d .
H21 H 0.9648 0.1498 1.0130 0.029 Uiso 1 1 calc R
C22 C 0.86149(10) 0.20096(16) 0.94556(8) 0.0193(3) Uani 1 1 d .
H22 H 0.8796 0.2155 0.9136 0.023 Uiso 1 1 calc R
C23 C 0.62323(9) 0.28913(17) 0.84979(8) 0.0223(4) Uani 1 1 d .
H23A H 0.5999 0.2127 0.8569 0.033 Uiso 1 1 calc R
H23B H 0.5921 0.3214 0.8080 0.033 Uiso 1 1 calc R
H23C H 0.6257 0.3512 0.8813 0.033 Uiso 1 1 calc R
C24 C 0.70733(11) 0.11107(16) 0.81479(8) 0.0233(4) Uani 1 1 d .
H24A H 0.7575 0.0833 0.8170 0.035 Uiso 1 1 calc R
H24B H 0.6722 0.1221 0.7709 0.035 Uiso 1 1 calc R
H24C H 0.6864 0.0487 0.8343 0.035 Uiso 1 1 calc R
P2 P 0.10261(2) 0.19692(4) 0.774181(19) 0.01410(9) Uani 1 1 d .
O4 O 0.08110(6) 0.38183(11) 0.69749(5) 0.0202(2) Uani 1 1 d .
O5 O 0.33006(6) 0.22750(11) 0.76657(5) 0.0196(2) Uani 1 1 d .
O6 O 0.28844(7) 0.33575(11) 0.67624(5) 0.0201(2) Uani 1 1 d .
N2 N 0.08979(8) 0.46369(15) 0.49427(7) 0.0236(3) Uani 1 1 d .
C25 C 0.11211(10) 0.30922(16) 0.57417(8) 0.0213(3) Uani 1 1 d .
H25 H 0.1137 0.2237 0.5847 0.026 Uiso 1 1 calc R
C26 C 0.09237(10) 0.34568(18) 0.51285(8) 0.0235(4) Uani 1 1 d .
H26 H 0.0798 0.2826 0.4819 0.028 Uiso 1 1 calc R
C27 C 0.10635(10) 0.55016(17) 0.53890(8) 0.0232(4) Uani 1 1 d .
H27 H 0.1048 0.6349 0.5270 0.028 Uiso 1 1 calc R
C28 C 0.12573(10) 0.52359(16) 0.60173(8) 0.0205(3) Uani 1 1 d .
H28 H 0.1362 0.5887 0.6315 0.025 Uiso 1 1 calc R
C29 C 0.12959(9) 0.40043(15) 0.62021(7) 0.0167(3) Uani 1 1 d .
C30 C 0.14024(9) 0.36393(14) 0.68553(7) 0.0154(3) Uani 1 1 d .
C31 C 0.20456(9) 0.30505(15) 0.72833(7) 0.0146(3) Uani 1 1 d .
C32 C 0.27498(9) 0.29318(15) 0.71959(7) 0.0154(3) Uani 1 1 d .
C33 C 0.40415(10) 0.21996(18) 0.76299(9) 0.0254(4) Uani 1 1 d .
H33A H 0.3977 0.1877 0.7219 0.038 Uiso 1 1 calc R
H33B H 0.4377 0.1641 0.7957 0.038 Uiso 1 1 calc R
H33C H 0.4273 0.3029 0.7689 0.038 Uiso 1 1 calc R
C34 C 0.19956(9) 0.25451(15) 0.78729(7) 0.0144(3) Uani 1 1 d .
H34 H 0.2346 0.1810 0.8003 0.017 Uiso 1 1 calc R
C35 C 0.22443(9) 0.34155(15) 0.84366(7) 0.0164(3) Uani 1 1 d .
C36 C 0.21500(9) 0.46950(15) 0.83624(8) 0.0187(3) Uani 1 1 d .
H36 H 0.1959 0.5046 0.7955 0.022 Uiso 1 1 calc R
C37 C 0.23346(10) 0.54655(17) 0.88823(8) 0.0229(4) Uani 1 1 d .
H37 H 0.2268 0.6339 0.8828 0.028 Uiso 1 1 calc R
C38 C 0.26163(11) 0.49602(18) 0.94813(8) 0.0256(4) Uani 1 1 d .
H38 H 0.2736 0.5485 0.9835 0.031 Uiso 1 1 calc R
C39 C 0.27202(10) 0.36919(17) 0.95575(8) 0.0238(4) Uani 1 1 d .
H39 H 0.2916 0.3345 0.9966 0.029 Uiso 1 1 calc R
C40 C 0.25406(9) 0.29202(17) 0.90417(7) 0.0196(3) Uani 1 1 d .
H40 H 0.2619 0.2050 0.9100 0.024 Uiso 1 1 calc R
C41 C 0.06068(9) 0.11800(15) 0.70002(7) 0.0157(3) Uani 1 1 d .
C42 C -0.01743(10) 0.12671(16) 0.66182(8) 0.0215(3) Uani 1 1 d .
H42 H -0.0502 0.1766 0.6742 0.026 Uiso 1 1 calc R
C43 C -0.04695(10) 0.06206(17) 0.60568(8) 0.0255(4) Uani 1 1 d .
H43 H -0.1002 0.0672 0.5798 0.031 Uiso 1 1 calc R
C44 C 0.00076(11) -0.00996(17) 0.58707(8) 0.0255(4) Uani 1 1 d .
H44 H -0.0197 -0.0523 0.5481 0.031 Uiso 1 1 calc R
C45 C 0.07825(10) -0.02034(16) 0.62522(8) 0.0231(4) Uani 1 1 d .
H45 H 0.1107 -0.0707 0.6127 0.028 Uiso 1 1 calc R
C46 C 0.10835(10) 0.04318(15) 0.68186(8) 0.0193(3) Uani 1 1 d .
H46 H 0.1613 0.0357 0.7082 0.023 Uiso 1 1 calc R
C47 C 0.04177(9) 0.30498(15) 0.79134(8) 0.0174(3) Uani 1 1 d .
H47A H -0.0080 0.3099 0.7556 0.026 Uiso 1 1 calc R
H47B H 0.0660 0.3872 0.7994 0.026 Uiso 1 1 calc R
H47C H 0.0341 0.2769 0.8284 0.026 Uiso 1 1 calc R
C48 C 0.11703(10) 0.07506(15) 0.83078(8) 0.0190(3) Uani 1 1 d .
H48A H 0.1382 0.1106 0.8730 0.029 Uiso 1 1 calc R
H48B H 0.1529 0.0135 0.8270 0.029 Uiso 1 1 calc R
H48C H 0.0678 0.0349 0.8231 0.029 Uiso 1 1 calc R
O7 O 0.85303(7) 0.31798(11) 0.67831(6) 0.0250(3) Uani 1 1 d .
H7A H 0.8757 0.3718 0.6617 0.050(7) Uiso 1 1 d R
H7B H 0.8538 0.3526 0.7107 0.063(9) Uiso 1 1 d R
O8 O 0.93635(7) 0.48309(12) 0.63337(6) 0.0261(3) Uani 1 1 d .
H8A H 0.9221 0.4944 0.5926 0.058(8) Uiso 1 1 d R
H8B H 0.9855 0.4551 0.6503 0.059(8) Uiso 1 1 d R

loop_
_atom_site_aniso_label
_atom_site_aniso_U_11
_atom_site_aniso_U_22
_atom_site_aniso_U_33
_atom_site_aniso_U_23
_atom_site_aniso_U_13
_atom_site_aniso_U_12
P1 0.0141(2) 0.01534(19) 0.01485(19) -0.00024(16) 0.00560(16) -0.00164(15)
O1 0.0174(6) 0.0213(6) 0.0177(6) -0.0024(5) 0.0089(5) -0.0027(5)
O2 0.0172(6) 0.0229(6) 0.0172(6) -0.0037(5) 0.0080(5) -0.0001(5)
O3 0.0185(6) 0.0198(6) 0.0253(6) -0.0070(5) 0.0122(5) -0.0068(5)
N1 0.0246(8) 0.0275(8) 0.0185(7) -0.0066(6) 0.0087(6) -0.0069(6)
C1 0.0194(8) 0.0204(8) 0.0188(8) -0.0004(7) 0.0072(7) 0.0020(6)
C2 0.0204(9) 0.0292(10) 0.0161(8) -0.0035(7) 0.0037(7) -0.0019(7)
C3 0.0275(9) 0.0181(8) 0.0242(9) -0.0043(7) 0.0129(8) -0.0018(7)
C4 0.0192(8) 0.0185(8) 0.0166(7) 0.0003(6) 0.0062(7) 0.0004(6)
C5 0.0156(8) 0.0177(8) 0.0127(7) -0.0017(6) 0.0076(6) -0.0024(6)
C6 0.0148(7) 0.0135(7) 0.0133(7) 0.0018(6) 0.0039(6) 0.0011(5)
C7 0.0138(7) 0.0134(7) 0.0113(7) 0.0002(6) 0.0033(6) -0.0004(5)
C8 0.0138(7) 0.0128(7) 0.0126(7) 0.0017(6) 0.0025(6) 0.0012(5)
C9 0.0193(8) 0.0249(9) 0.0304(9) -0.0035(8) 0.0134(8) -0.0060(7)
C10 0.0140(7) 0.0136(7) 0.0128(7) -0.0016(6) 0.0055(6) 0.0002(5)
C11 0.0130(7) 0.0166(8) 0.0139(7) 0.0010(6) 0.0052(6) -0.0012(6)
C12 0.0168(8) 0.0195(8) 0.0168(7) -0.0019(6) 0.0068(7) 0.0000(6)
C13 0.0177(8) 0.0209(8) 0.0242(8) 0.0022(7) 0.0089(7) 0.0044(6)
C14 0.0149(8) 0.0269(9) 0.0183(8) 0.0052(7) 0.0030(7) -0.0001(6)
C15 0.0194(8) 0.0255(9) 0.0143(7) -0.0018(7) 0.0039(7) -0.0025(7)
C16 0.0183(8) 0.0177(8) 0.0162(7) -0.0010(6) 0.0062(7) -0.0001(6)
C17 0.0203(8) 0.0125(7) 0.0148(7) 0.0000(6) 0.0070(6) -0.0003(6)
C18 0.0260(9) 0.0222(9) 0.0230(8) 0.0026(7) 0.0140(8) 0.0025(7)
C19 0.0404(11) 0.0217(9) 0.0187(8) 0.0023(7) 0.0164(8) 0.0005(8)
C20 0.0328(10) 0.0194(9) 0.0152(8) 0.0014(7) 0.0033(7) -0.0043(7)
C21 0.0195(9) 0.0253(9) 0.0230(9) 0.0044(7) 0.0038(7) -0.0020(7)
C22 0.0200(8) 0.0207(8) 0.0182(8) 0.0022(7) 0.0087(7) -0.0013(6)
C23 0.0154(8) 0.0264(9) 0.0252(9) 0.0024(7) 0.0083(7) -0.0014(7)
C24 0.0283(9) 0.0182(8) 0.0235(9) -0.0043(7) 0.0103(8) -0.0071(7)
P2 0.0145(2) 0.01494(19) 0.01473(19) 0.00106(15) 0.00775(16) 0.00099(15)
O4 0.0167(6) 0.0264(6) 0.0190(6) 0.0054(5) 0.0085(5) 0.0043(5)
O5 0.0140(6) 0.0255(6) 0.0212(6) 0.0041(5) 0.0090(5) 0.0031(5)
O6 0.0204(6) 0.0251(6) 0.0176(6) 0.0009(5) 0.0104(5) -0.0033(5)
N2 0.0184(7) 0.0350(9) 0.0165(7) 0.0042(6) 0.0061(6) -0.0014(6)
C25 0.0251(9) 0.0218(9) 0.0182(8) 0.0008(7) 0.0100(7) -0.0017(7)
C26 0.0216(9) 0.0329(10) 0.0162(8) -0.0034(7) 0.0079(7) -0.0024(7)
C27 0.0216(9) 0.0261(9) 0.0206(8) 0.0073(7) 0.0072(7) -0.0013(7)
C28 0.0219(9) 0.0220(9) 0.0171(8) 0.0010(7) 0.0072(7) -0.0021(7)
C29 0.0129(7) 0.0228(8) 0.0150(7) 0.0032(6) 0.0060(6) 0.0001(6)
C30 0.0174(8) 0.0153(8) 0.0146(7) -0.0003(6) 0.0075(6) -0.0020(6)
C31 0.0161(8) 0.0165(8) 0.0121(7) -0.0007(6) 0.0065(6) -0.0013(6)
C32 0.0172(8) 0.0146(7) 0.0142(7) -0.0031(6) 0.0061(6) -0.0029(6)
C33 0.0156(8) 0.0314(10) 0.0316(10) 0.0015(8) 0.0121(8) 0.0026(7)
C34 0.0128(7) 0.0178(8) 0.0132(7) 0.0010(6) 0.0059(6) 0.0015(6)
C35 0.0131(7) 0.0220(8) 0.0145(7) 0.0001(6) 0.0061(6) -0.0003(6)
C36 0.0193(8) 0.0212(8) 0.0157(7) 0.0006(6) 0.0071(7) -0.0020(6)
C37 0.0273(9) 0.0213(9) 0.0213(8) -0.0028(7) 0.0108(8) -0.0020(7)
C38 0.0307(10) 0.0303(10) 0.0182(8) -0.0059(7) 0.0123(8) -0.0069(8)
C39 0.0247(9) 0.0318(10) 0.0143(8) 0.0021(7) 0.0072(7) -0.0040(7)
C40 0.0188(8) 0.0230(9) 0.0164(8) 0.0023(7) 0.0063(7) 0.0000(6)
C41 0.0191(8) 0.0145(7) 0.0153(7) 0.0009(6) 0.0087(6) -0.0014(6)
C42 0.0189(8) 0.0205(8) 0.0245(9) 0.0004(7) 0.0082(7) 0.0007(6)
C43 0.0210(9) 0.0262(9) 0.0227(9) -0.0007(7) 0.0017(7) -0.0014(7)
C44 0.0320(10) 0.0231(9) 0.0204(8) -0.0039(7) 0.0096(8) -0.0066(7)
C45 0.0286(10) 0.0205(9) 0.0252(9) -0.0050(7) 0.0159(8) -0.0025(7)
C46 0.0190(8) 0.0189(8) 0.0214(8) -0.0009(7) 0.0095(7) -0.0001(6)
C47 0.0172(8) 0.0195(8) 0.0181(8) -0.0006(6) 0.0099(7) 0.0013(6)
C48 0.0224(8) 0.0184(8) 0.0196(8) 0.0036(6) 0.0118(7) 0.0008(6)
O7 0.0266(7) 0.0231(7) 0.0243(6) -0.0044(5) 0.0092(6) 0.0012(5)
O8 0.0251(7) 0.0364(7) 0.0182(6) 0.0074(5) 0.0102(5) 0.0096(6)

loop_
_atom_type_symbol
_atom_type_description
_atom_type_scat_dispersion_real
_atom_type_scat_dispersion_imag
_atom_type_scat_source
C C 0.0033 0.0016 'International Tables Vol C Tables 4.2.6.8 and 6.1.1.4'
H H 0.0000 0.0000 'International Tables Vol C Tables 4.2.6.8 and 6.1.1.4'
N N 0.0061 0.0033 'International Tables Vol C Tables 4.2.6.8 and 6.1.1.4'
O O 0.0106 0.0060 'International Tables Vol C Tables 4.2.6.8 and 6.1.1.4'
P P 0.1023 0.0942 'International Tables Vol C Tables 4.2.6.8 and 6.1.1.4'

loop_
_geom_angle_atom_site_label_1
_geom_angle_atom_site_label_2
_geom_angle_atom_site_label_3
_geom_angle
C23 P1 C17 113.21(8)
C23 P1 C24 103.34(9)
C17 P1 C24 103.10(8)
C23 P1 C10 117.92(8)
C17 P1 C10 113.22(7)
C24 P1 C10 103.78(8)
C8 O3 C9 115.41(13)
C2 N1 C3 115.88(15)
C2 C1 C5 118.99(16)
C2 C1 H1 120.5
C5 C1 H1 120.5
N1 C2 C1 124.36(16)
N1 C2 H2 117.8
C1 C2 H2 117.8
N1 C3 C4 124.23(16)
N1 C3 H3 117.9
C4 C3 H3 117.9
C5 C4 C3 118.78(16)
C5 C4 H4 120.6
C3 C4 H4 120.6
C1 C5 C4 117.76(15)
C1 C5 C6 122.10(14)
C4 C5 C6 119.89(14)
O1 C6 C7 120.20(14)
O1 C6 C5 115.24(13)
C7 C6 C5 124.55(14)
C6 C7 C8 129.39(14)
C6 C7 C10 116.37(14)
C8 C7 C10 114.20(13)
O2 C8 O3 119.83(14)
O2 C8 C7 124.60(14)
O3 C8 C7 115.57(13)
O3 C9 H9A 109.5
O3 C9 H9B 109.5
H9A C9 H9B 109.5
O3 C9 H9C 109.5
H9A C9 H9C 109.5
H9B C9 H9C 109.5
C7 C10 C11 114.96(13)
C7 C10 P1 114.17(11)
C11 C10 P1 108.61(10)
C7 C10 H10 106.1
C11 C10 H10 106.1
P1 C10 H10 106.1
C16 C11 C12 118.83(15)
C16 C11 C10 120.40(14)
C12 C11 C10 120.76(14)
C13 C12 C11 120.26(15)
C13 C12 H12 119.9
C11 C12 H12 119.9
C12 C13 C14 120.71(16)
C12 C13 H13 119.6
C14 C13 H13 119.6
C15 C14 C13 119.30(15)
C15 C14 H14 120.3
C13 C14 H14 120.3
C14 C15 C16 120.12(16)
C14 C15 H15 119.9
C16 C15 H15 119.9
C11 C16 C15 120.76(15)
C11 C16 H16 119.6
C15 C16 H16 119.6
C18 C17 C22 119.81(15)
C18 C17 P1 120.81(13)
C22 C17 P1 119.14(12)
C19 C18 C17 120.20(17)
C19 C18 H18 119.9
C17 C18 H18 119.9
C20 C19 C18 119.59(16)
C20 C19 H19 120.2
C18 C19 H19 120.2
C21 C20 C19 120.60(16)
C21 C20 H20 119.7
C19 C20 H20 119.7
C20 C21 C22 120.08(17)
C20 C21 H21 120.0
C22 C21 H21 120.0
C21 C22 C17 119.71(15)
C21 C22 H22 120.1
C17 C22 H22 120.1
P1 C23 H23A 109.5
P1 C23 H23B 109.5
H23A C23 H23B 109.5
P1 C23 H23C 109.5
H23A C23 H23C 109.5
H23B C23 H23C 109.5
P1 C24 H24A 109.5
P1 C24 H24B 109.5
H24A C24 H24B 109.5
P1 C24 H24C 109.5
H24A C24 H24C 109.5
H24B C24 H24C 109.5
C47 P2 C41 116.30(8)
C47 P2 C48 103.34(8)
C41 P2 C48 103.87(8)
C47 P2 C34 115.71(8)
C41 P2 C34 110.20(7)
C48 P2 C34 105.86(8)
C32 O5 C33 115.62(13)
C26 N2 C27 116.24(15)
C26 C25 C29 118.69(16)
C26 C25 H25 120.7
C29 C25 H25 120.7
N2 C26 C25 124.39(17)
N2 C26 H26 117.8
C25 C26 H26 117.8
N2 C27 C28 123.95(16)
N2 C27 H27 118.0
C28 C27 H27 118.0
C29 C28 C27 118.88(16)
C29 C28 H28 120.6
C27 C28 H28 120.6
C28 C29 C25 117.83(15)
C28 C29 C30 122.18(15)
C25 C29 C30 119.35(15)
O4 C30 C31 120.78(14)
O4 C30 C29 114.08(14)
C31 C30 C29 124.86(14)
C30 C31 C32 122.79(14)
C30 C31 C34 117.45(14)
C32 C31 C34 119.75(14)
O6 C32 O5 120.51(14)
O6 C32 C31 126.63(15)
O5 C32 C31 112.86(13)
O5 C33 H33A 109.5
O5 C33 H33B 109.5
H33A C33 H33B 109.5
O5 C33 H33C 109.5
H33A C33 H33C 109.5
H33B C33 H33C 109.5
C31 C34 C35 116.79(13)
C31 C34 P2 112.94(11)
C35 C34 P2 107.01(10)
C31 C34 H34 106.5
C35 C34 H34 106.5
P2 C34 H34 106.5
C36 C35 C40 118.85(15)
C36 C35 C34 121.34(14)
C40 C35 C34 119.74(15)
C35 C36 C37 120.40(16)
C35 C36 H36 119.8
C37 C36 H36 119.8
C38 C37 C36 120.22(17)
C38 C37 H37 119.9
C36 C37 H37 119.9
C39 C38 C37 119.56(16)
C39 C38 H38 120.2
C37 C38 H38 120.2
C38 C39 C40 120.48(16)
C38 C39 H39 119.8
C40 C39 H39 119.8
C39 C40 C35 120.47(16)
C39 C40 H40 119.8
C35 C40 H40 119.8
C42 C41 C46 119.82(15)
C42 C41 P2 122.03(13)
C46 C41 P2 118.12(13)
C43 C42 C41 119.61(16)
C43 C42 H42 120.2
C41 C42 H42 120.2
C44 C43 C42 120.49(17)
C44 C43 H43 119.8
C42 C43 H43 119.8
C45 C44 C43 120.17(16)
C45 C44 H44 119.9
C43 C44 H44 119.9
C44 C45 C46 119.83(16)
C44 C45 H45 120.1
C46 C45 H45 120.1
C45 C46 C41 120.05(16)
C45 C46 H46 120.0
C41 C46 H46 120.0
P2 C47 H47A 109.5
P2 C47 H47B 109.5
H47A C47 H47B 109.5
P2 C47 H47C 109.5
H47A C47 H47C 109.5
H47B C47 H47C 109.5
P2 C48 H48A 109.5
P2 C48 H48B 109.5
H48A C48 H48B 109.5
P2 C48 H48C 109.5
H48A C48 H48C 109.5
H48B C48 H48C 109.5
H7A O7 H7B 105.3
H8A O8 H8B 109.3

loop_
_geom_bond_atom_site_label_1
_geom_bond_atom_site_label_2
_geom_bond_distance
P1 C23 1.7916(17)
P1 C17 1.7931(17)
P1 C24 1.7994(18)
P1 C10 1.8395(16)
O1 C6 1.2697(19)
O2 C8 1.2340(18)
O3 C8 1.3640(19)
O3 C9 1.439(2)
N1 C2 1.340(2)
N1 C3 1.341(2)
C1 C2 1.385(2)
C1 C5 1.390(2)
C1 H1 0.9500
C2 H2 0.9500
C3 C4 1.391(2)
C3 H3 0.9500
C4 C5 1.390(2)
C4 H4 0.9500
C5 C6 1.503(2)
C6 C7 1.395(2)
C7 C8 1.431(2)
C7 C10 1.514(2)
C9 H9A 0.9800
C9 H9B 0.9800
C9 H9C 0.9800
C10 C11 1.529(2)
C10 H10 1.0000
C11 C16 1.394(2)
C11 C12 1.398(2)
C12 C13 1.388(2)
C12 H12 0.9500
C13 C14 1.392(2)
C13 H13 0.9500
C14 C15 1.389(2)
C14 H14 0.9500
C15 C16 1.394(2)
C15 H15 0.9500
C16 H16 0.9500
C17 C18 1.392(2)
C17 C22 1.394(2)
C18 C19 1.392(2)
C18 H18 0.9500
C19 C20 1.384(3)
C19 H19 0.9500
C20 C21 1.383(2)
C20 H20 0.9500
C21 C22 1.391(2)
C21 H21 0.9500
C22 H22 0.9500
C23 H23A 0.9800
C23 H23B 0.9800
C23 H23C 0.9800
C24 H24A 0.9800
C24 H24B 0.9800
C24 H24C 0.9800
P2 C47 1.7940(16)
P2 C41 1.8019(17)
P2 C48 1.8027(16)
P2 C34 1.8488(16)
O4 C30 1.2758(19)
O5 C32 1.3704(19)
O5 C33 1.445(2)
O6 C32 1.2268(19)
N2 C26 1.337(2)
N2 C27 1.337(2)
C25 C26 1.383(2)
C25 C29 1.394(2)
C25 H25 0.9500
C26 H26 0.9500
C27 C28 1.391(2)
C27 H27 0.9500
C28 C29 1.387(2)
C28 H28 0.9500
C29 C30 1.507(2)
C30 C31 1.384(2)
C31 C32 1.437(2)
C31 C34 1.517(2)
C33 H33A 0.9800
C33 H33B 0.9800
C33 H33C 0.9800
C34 C35 1.527(2)
C34 H34 1.0000
C35 C36 1.390(2)
C35 C40 1.399(2)
C36 C37 1.394(2)
C36 H36 0.9500
C37 C38 1.392(2)
C37 H37 0.9500
C38 C39 1.380(3)
C38 H38 0.9500
C39 C40 1.388(2)
C39 H39 0.9500
C40 H40 0.9500
C41 C42 1.395(2)
C41 C46 1.398(2)
C42 C43 1.388(2)
C42 H42 0.9500
C43 C44 1.388(3)
C43 H43 0.9500
C44 C45 1.387(3)
C44 H44 0.9500
C45 C46 1.391(2)
C45 H45 0.9500
C46 H46 0.9500
C47 H47A 0.9800
C47 H47B 0.9800
C47 H47C 0.9800
C48 H48A 0.9800
C48 H48B 0.9800
C48 H48C 0.9800
O7 H7A 0.8960
O7 H7B 0.8386
O8 H8A 0.8867
O8 H8B 0.9082

loop_
_geom_torsion_atom_site_label_1
_geom_torsion_atom_site_label_2
_geom_torsion_atom_site_label_3
_geom_torsion_atom_site_label_4
_geom_torsion
C3 N1 C2 C1 0.5(3)
C5 C1 C2 N1 -0.3(3)
C2 N1 C3 C4 -0.1(3)
N1 C3 C4 C5 -0.5(3)
C2 C1 C5 C4 -0.3(2)
C2 C1 C5 C6 -174.50(15)
C3 C4 C5 C1 0.6(2)
C3 C4 C5 C6 174.96(15)
C1 C5 C6 O1 104.36(18)
C4 C5 C6 O1 -69.70(19)
C1 C5 C6 C7 -74.4(2)
C4 C5 C6 C7 111.49(18)
O1 C6 C7 C8 179.57(15)
C5 C6 C7 C8 -1.7(3)
O1 C6 C7 C10 2.0(2)
C5 C6 C7 C10 -179.22(14)
C9 O3 C8 O2 1.5(2)
C9 O3 C8 C7 -178.05(14)
C6 C7 C8 O2 175.28(16)
C10 C7 C8 O2 -7.1(2)
C6 C7 C8 O3 -5.2(2)
C10 C7 C8 O3 172.40(13)
C6 C7 C10 C11 87.08(17)
C8 C7 C10 C11 -90.83(16)
C6 C7 C10 P1 -39.41(17)
C8 C7 C10 P1 142.68(12)
C23 P1 C10 C7 100.18(13)
C17 P1 C10 C7 -35.26(13)
C24 P1 C10 C7 -146.31(12)
C23 P1 C10 C11 -29.55(13)
C17 P1 C10 C11 -164.99(10)
C24 P1 C10 C11 83.96(12)
C7 C10 C11 C16 143.93(15)
P1 C10 C11 C16 -86.79(16)
C7 C10 C11 C12 -35.0(2)
P1 C10 C11 C12 94.29(15)
C16 C11 C12 C13 -0.4(2)
C10 C11 C12 C13 178.58(15)
C11 C12 C13 C14 1.3(2)
C12 C13 C14 C15 -1.1(3)
C13 C14 C15 C16 -0.1(2)
C12 C11 C16 C15 -0.8(2)
C10 C11 C16 C15 -179.78(14)
C14 C15 C16 C11 1.1(2)
C23 P1 C17 C18 10.63(17)
C24 P1 C17 C18 -100.32(15)
C10 P1 C17 C18 148.21(13)
C23 P1 C17 C22 -175.03(13)
C24 P1 C17 C22 74.02(15)
C10 P1 C17 C22 -37.45(15)
C22 C17 C18 C19 0.1(3)
P1 C17 C18 C19 174.38(13)
C17 C18 C19 C20 0.0(3)
C18 C19 C20 C21 0.1(3)
C19 C20 C21 C22 -0.3(3)
C20 C21 C22 C17 0.3(3)
C18 C17 C22 C21 -0.3(2)
P1 C17 C22 C21 -174.65(13)
C27 N2 C26 C25 -1.3(3)
C29 C25 C26 N2 1.0(3)
C26 N2 C27 C28 0.2(3)
N2 C27 C28 C29 1.1(3)
C27 C28 C29 C25 -1.3(2)
C27 C28 C29 C30 -172.09(15)
C26 C25 C29 C28 0.4(2)
C26 C25 C29 C30 171.41(15)
C28 C29 C30 O4 72.3(2)
C25 C29 C30 O4 -98.37(18)
C28 C29 C30 C31 -113.70(19)
C25 C29 C30 C31 75.7(2)
O4 C30 C31 C32 -173.98(15)
C29 C30 C31 C32 12.4(2)
O4 C30 C31 C34 4.5(2)
C29 C30 C31 C34 -169.14(14)
C33 O5 C32 O6 3.8(2)
C33 O5 C32 C31 -175.64(14)
C30 C31 C32 O6 3.0(3)
C34 C31 C32 O6 -175.51(15)
C30 C31 C32 O5 -177.67(14)
C34 C31 C32 O5 3.9(2)
C30 C31 C34 C35 -90.89(17)
C32 C31 C34 C35 87.65(18)
C30 C31 C34 P2 33.83(18)
C32 C31 C34 P2 -147.63(12)
C47 P2 C34 C31 -95.57(12)
C41 P2 C34 C31 38.94(13)
C48 P2 C34 C31 150.66(11)
C47 P2 C34 C35 34.33(13)
C41 P2 C34 C35 168.83(10)
C48 P2 C34 C35 -79.44(12)
C31 C34 C35 C36 31.4(2)
P2 C34 C35 C36 -96.26(16)
C31 C34 C35 C40 -151.62(15)
P2 C34 C35 C40 80.71(16)
C40 C35 C36 C37 -1.2(2)
C34 C35 C36 C37 175.82(15)
C35 C36 C37 C38 0.1(3)
C36 C37 C38 C39 0.8(3)
C37 C38 C39 C40 -0.5(3)
C38 C39 C40 C35 -0.6(3)
C36 C35 C40 C39 1.5(2)
C34 C35 C40 C39 -175.59(15)
C47 P2 C41 C42 -8.66(17)
C48 P2 C41 C42 104.12(14)
C34 P2 C41 C42 -142.88(13)
C47 P2 C41 C46 173.29(12)
C48 P2 C41 C46 -73.93(14)
C34 P2 C41 C46 39.08(15)
C46 C41 C42 C43 -0.8(2)
P2 C41 C42 C43 -178.79(13)
C41 C42 C43 C44 -0.7(3)
C42 C43 C44 C45 1.5(3)
C43 C44 C45 C46 -1.0(3)
C44 C45 C46 C41 -0.5(3)
C42 C41 C46 C45 1.3(2)
P2 C41 C46 C45 179.43(13)
